data_2232132
loop_
_publ_author_name
'Li, Guo-Qiang'
'Ye, Yong-Shu'
'Yang, Yi-Ting'
'Luo, Hu-Jie'
'Li, Yao-Lan'

_publ_section_title
;
 Deacetylnomilin monohydrate
;
_journal_coeditor_code ZS2135
_journal_issue 10
_journal_name_full 'Acta Crystallographica Section E'
_journal_page_first o2561
_journal_paper_doi 10.1107/S1600536811035033
_journal_volume 67
_journal_year 2011
_chemical_formula_iupac 'C26 H32 O8, H2 O'
_chemical_formula_moiety 'C26 H32 O8, H2 O'
_chemical_formula_sum 'C26 H34 O9'
_chemical_formula_weight 490.53
_chemical_name_common 'deacetylnomilin monohydrate'
_chemical_name_systematic
;
1-hydroxy-1,2-dihydroobacunoic acid 3,4-lactone monohydrate
;
_space_group_crystal_system orthorhombic
_space_group_IT_number 19
_space_group_name_Hall 'P 2ac 2ab'
_space_group_name_H-M_alt 'P 21 21 21'
_symmetry_space_group_name_Hall 'P 2ac 2ab'
_symmetry_space_group_name_H-M 'P 21 21 21'
_atom_sites_solution_hydrogens geom
_atom_sites_solution_primary direct
_atom_sites_solution_secondary difmap
_audit_creation_method
;
Olex2 1.1   (compiled 2011.02.15 svn.r1672, GUI svn.r3494)
;
_cell_angle_alpha 90.00
_cell_angle_beta 90.00
_cell_angle_gamma 90.00
_cell_formula_units_Z 4
_cell_length_a 10.6037(2)
_cell_length_b 13.6564(3)
_cell_length_c 16.2893(4)
_cell_measurement_reflns_used 3366
_cell_measurement_temperature 298(2)
_cell_measurement_theta_max 62.6210
_cell_measurement_theta_min 3.2335
_cell_volume 2358.83(9)
_computing_cell_refinement 'CrysAlis PRO (Agilent, 2011)'
_computing_data_collection 'CrysAlis PRO (Agilent, 2011)'
_computing_data_reduction 'CrysAlis PRO (Agilent, 2011)'
_computing_molecular_graphics 'OLEX2 (Dolomanov <i>et al.</i>, 2009)'
_computing_publication_material 'OLEX2 (Dolomanov <i>et al.</i>, 2009)'
_computing_structure_refinement 'SHELXL97 (Sheldrick, 2008)'
_computing_structure_solution 'SHELXS97 (Sheldrick, 2008)'
_diffrn_ambient_temperature 298(2)
_diffrn_detector_area_resol_mean 16.0288
_diffrn_measured_fraction_theta_full 0.984
_diffrn_measured_fraction_theta_max 0.984
_diffrn_measurement_device_type 'Oxford Diffraction Xcalibur Sapphire3 Gemini Ultra CCD'
_diffrn_measurement_method \w
_diffrn_radiation_monochromator mirror
_diffrn_radiation_type 'Cu K\a'
_diffrn_radiation_wavelength 1.5418
_diffrn_reflns_av_R_equivalents 0.0185
_diffrn_reflns_limit_h_max 11
_diffrn_reflns_limit_h_min -12
_diffrn_reflns_limit_k_max 9
_diffrn_reflns_limit_k_min -15
_diffrn_reflns_limit_l_max 18
_diffrn_reflns_limit_l_min -15
_diffrn_reflns_number 5397
_diffrn_reflns_theta_full 62.71
_diffrn_reflns_theta_max 62.71
_diffrn_reflns_theta_min 4.22
_diffrn_standards_number 0
_exptl_absorpt_coefficient_mu 0.864
_exptl_absorpt_correction_T_max 1.00000
_exptl_absorpt_correction_T_min 0.81891
_exptl_absorpt_correction_type multi-scan
_exptl_absorpt_process_details '(CrysAlis PRO; Agilent, 2011)'
_exptl_crystal_colour colourless
_exptl_crystal_density_diffrn 1.381
_exptl_crystal_density_method 'not measured'
_exptl_crystal_description prism
_exptl_crystal_F_000 1048
_exptl_crystal_size_max 0.42
_exptl_crystal_size_mid 0.23
_exptl_crystal_size_min 0.20
_refine_diff_density_max 0.138
_refine_diff_density_min -0.169
_refine_ls_abs_structure_details 'Flack (1983), 1213 Friedel pairs'
_refine_ls_abs_structure_Flack -0.190(10)
_refine_ls_extinction_method none
_refine_ls_goodness_of_fit_ref 1.031
_refine_ls_hydrogen_treatment mixed
_refine_ls_matrix_type full
_refine_ls_number_parameters 329
_refine_ls_number_reflns 3378
_refine_ls_number_restraints 1
_refine_ls_restrained_S_all 1.031
_refine_ls_R_factor_all 0.0340
_refine_ls_R_factor_gt 0.0321
_refine_ls_shift/su_max 0.000
_refine_ls_shift/su_mean 0.000
_refine_ls_structure_factor_coef Fsqd
_refine_ls_weighting_details 'calc w=1/[\s^2^(Fo^2^)+(0.0494P)^2^+0.2836P] where P=(Fo^2^+2Fc^2^)/3'
_refine_ls_weighting_scheme calc
_refine_ls_wR_factor_gt 0.0834
_refine_ls_wR_factor_ref 0.0852
_reflns_number_gt 3206
_reflns_number_total 3378
_reflns_threshold_expression I>2\s(I)
_cod_data_source_file zs2135.cif
_cod_data_source_block I
_cod_original_cell_volume 2358.82(9)
_cod_database_code 2232132
_cod_database_fobs_code 2232132

loop_
_space_group_symop_id
_space_group_symop_operation_xyz
1 'x, y, z'
2 '-x+1/2, -y, z+1/2'
3 'x+1/2, -y+1/2, -z'
4 '-x, y+1/2, -z+1/2'

loop_
_atom_site_type_symbol
_atom_site_label
_atom_site_fract_x
_atom_site_fract_y
_atom_site_fract_z
_atom_site_U_iso_or_equiv
_atom_site_adp_type
_atom_site_calc_flag
_atom_site_refinement_flags
_atom_site_occupancy
_atom_site_symmetry_multiplicity
O O1 0.14223(12) 1.05987(10) 0.53350(8) 0.0411(3) Uani d . 1 1
O O3 0.23637(13) 0.84306(10) 0.45658(8) 0.0419(3) Uani d . 1 1
H H3 0.2592 0.8159 0.4142 0.063 Uiso calc R 1 1
O O5 0.44209(13) 0.58155(10) 0.73498(8) 0.0427(3) Uani d . 1 1
O O4 0.13428(16) 0.74314(12) 0.75935(11) 0.0580(4) Uani d . 1 1
O O2 0.14192(16) 1.07137(13) 0.40087(9) 0.0592(4) Uani d . 1 1
O O6 0.21183(16) 0.44886(12) 0.84070(10) 0.0594(4) Uani d . 1 1
O O7 0.26007(14) 0.42551(10) 0.71158(8) 0.0462(4) Uani d . 1 1
O O8 0.2620(3) 0.29900(14) 0.45914(12) 0.0827(6) Uani d . 1 1
C C3 0.19938(19) 1.04622(14) 0.46131(13) 0.0402(5) Uani d . 1 1
C C17 0.34443(17) 0.88604(13) 0.58418(11) 0.0311(4) Uani d . 1 1
C C10 0.3221(2) 0.57743(16) 0.77603(12) 0.0428(5) Uani d . 1 1
H H10 0.3120 0.6192 0.8245 0.051 Uiso calc R 1 1
C C2 0.3284(2) 1.00257(14) 0.45659(13) 0.0414(4) Uani d . 1 1
H H2A 0.3861 1.0439 0.4871 0.050 Uiso calc R 1 1
H H2B 0.3555 1.0028 0.3997 0.050 Uiso calc R 1 1
C C5 0.22296(17) 0.92924(13) 0.62505(10) 0.0319(4) Uani d . 1 1
H H5 0.1527 0.8962 0.5974 0.038 Uiso calc R 1 1
C C15 0.43123(19) 0.70549(14) 0.55659(12) 0.0381(4) Uani d . 1 1
H H15A 0.4517 0.7327 0.5032 0.046 Uiso calc R 1 1
H H15B 0.5087 0.6996 0.5879 0.046 Uiso calc R 1 1
C C26 0.14800(18) 0.58545(14) 0.60780(13) 0.0418(5) Uani d . 1 1
H H26A 0.1291 0.6541 0.6051 0.063 Uiso calc R 1 1
H H26B 0.1028 0.5565 0.6527 0.063 Uiso calc R 1 1
H H26C 0.1231 0.5545 0.5574 0.063 Uiso calc R 1 1
C C11 0.2616(2) 0.48032(15) 0.77933(13) 0.0451(5) Uani d . 1 1
C C16 0.33892(17) 0.77336(13) 0.60152(11) 0.0307(4) Uani d . 1 1
H H16 0.2558 0.7535 0.5812 0.037 Uiso calc R 1 1
C C8 0.33860(18) 0.74107(13) 0.69383(11) 0.0331(4) Uani d . 1 1
C C6 0.2122(2) 0.89767(15) 0.71652(12) 0.0422(5) Uani d . 1 1
H H6A 0.2792 0.9287 0.7476 0.051 Uiso calc R 1 1
H H6B 0.1324 0.9208 0.7384 0.051 Uiso calc R 1 1
C C14 0.3705(2) 0.60464(14) 0.54619(12) 0.0403(5) Uani d . 1 1
H H14A 0.4364 0.5567 0.5367 0.048 Uiso calc R 1 1
H H14B 0.3170 0.6058 0.4979 0.048 Uiso calc R 1 1
C C1 0.33849(18) 0.89800(13) 0.48969(11) 0.0341(4) Uani d . 1 1
H H1 0.4163 0.8699 0.4674 0.041 Uiso calc R 1 1
C C7 0.2202(2) 0.78844(15) 0.72810(11) 0.0387(4) Uani d . 1 1
C C19 0.1464(2) 0.35218(16) 0.56310(17) 0.0573(6) Uani d . 1 1
H H19 0.0785 0.3626 0.5981 0.069 Uiso calc R 1 1
C C24 0.47170(17) 0.93032(15) 0.61138(13) 0.0405(5) Uani d . 1 1
H H24A 0.4921 0.9850 0.5768 0.061 Uiso calc R 1 1
H H24B 0.5366 0.8816 0.6069 0.061 Uiso calc R 1 1
H H24C 0.4656 0.9519 0.6673 0.061 Uiso calc R 1 1
C C9 0.33382(18) 0.62767(14) 0.69640(11) 0.0344(4) Uani d . 1 1
C C13 0.29043(17) 0.57139(14) 0.62084(11) 0.0342(4) Uani d . 1 1
C C23 0.0774(2) 1.06898(17) 0.66732(13) 0.0497(5) Uani d . 1 1
H H23A 0.0486 1.1325 0.6505 0.075 Uiso calc R 1 1
H H23B 0.0991 1.0705 0.7245 0.075 Uiso calc R 1 1
H H23C 0.0117 1.0218 0.6585 0.075 Uiso calc R 1 1
C C4 0.19324(19) 1.04057(14) 0.61709(12) 0.0374(4) Uani d . 1 1
C C25 0.4526(2) 0.77543(16) 0.74614(14) 0.0465(5) Uani d . 1 1
H H25A 0.5296 0.7580 0.7188 0.070 Uiso calc R 1 1
H H25B 0.4497 0.7444 0.7990 0.070 Uiso calc R 1 1
H H25C 0.4491 0.8452 0.7530 0.070 Uiso calc R 1 1
C C18 0.2691(2) 0.39381(14) 0.57069(13) 0.0434(5) Uani d . 1 1
C C21 0.3345(3) 0.35915(16) 0.50605(15) 0.0616(7) Uani d . 1 1
H H21 0.4183 0.3743 0.4949 0.074 Uiso calc R 1 1
C C22 0.2986(2) 1.11287(15) 0.63681(15) 0.0493(5) Uani d . 1 1
H H22A 0.3660 1.1049 0.5980 0.074 Uiso calc R 1 1
H H22B 0.3296 1.1007 0.6912 0.074 Uiso calc R 1 1
H H22C 0.2665 1.1785 0.6336 0.074 Uiso calc R 1 1
C C20 0.1471(3) 0.29599(17) 0.49702(18) 0.0644(7) Uani d . 1 1
H H20 0.0786 0.2594 0.4788 0.077 Uiso calc R 1 1
C C12 0.31795(19) 0.46163(14) 0.63545(12) 0.0392(4) Uani d . 1 1
H H12 0.4095 0.4529 0.6396 0.047 Uiso calc R 1 1
O O9 0.3772(3) 0.74718(16) 0.33392(16) 0.0972(8) Uani d D 1 1
H H9A 0.351(4) 0.6885(14) 0.329(3) 0.146 Uiso d D 1 1
H H9B 0.431(4) 0.752(3) 0.293(3) 0.129(16) Uiso d . 1 1

loop_
_atom_site_aniso_label
_atom_site_aniso_U_11
_atom_site_aniso_U_22
_atom_site_aniso_U_33
_atom_site_aniso_U_12
_atom_site_aniso_U_13
_atom_site_aniso_U_23
O1 0.0374(7) 0.0466(7) 0.0392(7) 0.0056(6) -0.0025(6) 0.0043(6)
O3 0.0418(7) 0.0472(7) 0.0365(7) -0.0089(6) -0.0064(6) -0.0033(6)
O5 0.0352(7) 0.0476(8) 0.0453(8) 0.0078(6) -0.0121(6) 0.0058(6)
O4 0.0504(9) 0.0554(9) 0.0682(10) 0.0080(8) 0.0211(9) 0.0130(8)
O2 0.0604(10) 0.0724(10) 0.0448(8) 0.0074(9) -0.0090(8) 0.0125(8)
O6 0.0657(10) 0.0636(10) 0.0488(9) 0.0012(9) 0.0103(8) 0.0182(8)
O7 0.0538(9) 0.0401(7) 0.0448(8) -0.0002(7) -0.0012(7) 0.0086(6)
O8 0.1235(18) 0.0628(11) 0.0619(11) -0.0171(12) 0.0025(13) -0.0107(9)
C3 0.0456(11) 0.0362(10) 0.0387(10) -0.0033(9) -0.0035(10) 0.0041(9)
C17 0.0256(9) 0.0340(9) 0.0338(10) -0.0016(8) -0.0032(8) -0.0022(8)
C10 0.0459(11) 0.0495(11) 0.0330(9) 0.0060(10) -0.0050(9) 0.0049(9)
C2 0.0401(10) 0.0445(10) 0.0395(10) -0.0049(9) 0.0026(9) 0.0041(9)
C5 0.0283(8) 0.0353(9) 0.0320(9) -0.0001(8) -0.0007(8) -0.0029(8)
C15 0.0347(10) 0.0404(10) 0.0391(11) 0.0046(9) 0.0038(9) -0.0005(8)
C26 0.0360(10) 0.0377(10) 0.0517(12) 0.0021(9) -0.0112(10) 0.0027(9)
C11 0.0423(11) 0.0496(12) 0.0433(11) 0.0088(10) -0.0030(10) 0.0117(10)
C16 0.0245(8) 0.0372(9) 0.0302(9) -0.0006(8) -0.0006(8) -0.0012(8)
C8 0.0326(9) 0.0368(9) 0.0300(9) 0.0011(8) -0.0035(8) 0.0002(8)
C6 0.0470(11) 0.0459(11) 0.0337(10) 0.0104(10) 0.0053(9) -0.0024(9)
C14 0.0487(11) 0.0353(9) 0.0369(10) 0.0055(9) 0.0032(9) -0.0011(9)
C1 0.0277(9) 0.0394(9) 0.0351(10) -0.0059(8) 0.0017(8) -0.0001(8)
C7 0.0415(10) 0.0451(10) 0.0295(9) 0.0036(10) -0.0006(9) 0.0033(9)
C19 0.0556(14) 0.0407(11) 0.0755(16) -0.0016(11) -0.0116(13) -0.0010(12)
C24 0.0288(9) 0.0427(10) 0.0501(11) -0.0054(9) -0.0061(9) -0.0001(10)
C9 0.0279(9) 0.0414(10) 0.0337(10) 0.0067(9) -0.0058(8) 0.0039(8)
C13 0.0317(9) 0.0358(9) 0.0351(9) 0.0034(8) -0.0035(8) 0.0017(8)
C23 0.0533(13) 0.0476(11) 0.0481(12) 0.0155(11) 0.0057(11) -0.0003(10)
C4 0.0370(10) 0.0397(10) 0.0356(10) 0.0029(8) -0.0044(9) -0.0008(8)
C25 0.0497(12) 0.0471(12) 0.0427(11) -0.0013(10) -0.0168(10) -0.0013(10)
C18 0.0516(12) 0.0306(9) 0.0479(11) 0.0008(9) -0.0073(10) 0.0048(9)
C21 0.0777(17) 0.0480(12) 0.0590(14) -0.0140(13) 0.0107(14) -0.0097(12)
C22 0.0537(13) 0.0368(10) 0.0574(13) -0.0023(10) -0.0100(11) -0.0068(10)
C20 0.0799(19) 0.0411(11) 0.0721(17) -0.0100(13) -0.0256(16) 0.0015(12)
C12 0.0370(10) 0.0391(10) 0.0413(10) 0.0040(9) -0.0010(9) 0.0065(9)
O9 0.130(2) 0.0746(14) 0.0870(15) -0.0275(14) 0.0387(15) -0.0335(12)

loop_
_atom_type_symbol
_atom_type_description
_atom_type_scat_dispersion_real
_atom_type_scat_dispersion_imag
_atom_type_scat_source
C C 0.0181 0.0091 'International Tables Vol C Tables 4.2.6.8 and 6.1.1.4'
H H 0.0000 0.0000 'International Tables Vol C Tables 4.2.6.8 and 6.1.1.4'
O O 0.0492 0.0322 'International Tables Vol C Tables 4.2.6.8 and 6.1.1.4'

loop_
_geom_angle_atom_site_label_1
_geom_angle_atom_site_label_2
_geom_angle_atom_site_label_3
_geom_angle
C3 O1 C4 127.99(15)
C1 O3 H3 109.5
C10 O5 C9 61.24(12)
C11 O7 C12 120.34(15)
C21 O8 C20 105.6(2)
O1 C3 C2 121.08(18)
O2 C3 O1 116.68(18)
O2 C3 C2 122.2(2)
C5 C17 C16 105.25(14)
C1 C17 C5 110.46(15)
C1 C17 C16 106.34(14)
C24 C17 C5 116.71(15)
C24 C17 C16 111.46(15)
C24 C17 C1 106.22(15)
O5 C10 H10 116.6
O5 C10 C11 115.90(18)
O5 C10 C9 59.84(12)
C11 C10 H10 116.6
C9 C10 H10 116.6
C9 C10 C11 119.22(18)
C3 C2 H2A 108.6
C3 C2 H2B 108.6
C3 C2 C1 114.70(17)
H2A C2 H2B 107.6
C1 C2 H2A 108.6
C1 C2 H2B 108.6
C17 C5 H5 104.9
C6 C5 C17 111.32(15)
C6 C5 H5 104.9
C6 C5 C4 109.59(14)
C4 C5 C17 119.92(15)
C4 C5 H5 104.9
H15A C15 H15B 108.3
C16 C15 H15A 109.9
C16 C15 H15B 109.9
C14 C15 H15A 109.9
C14 C15 H15B 109.9
C14 C15 C16 109.15(16)
H26A C26 H26B 109.5
H26A C26 H26C 109.5
H26B C26 H26C 109.5
C13 C26 H26A 109.5
C13 C26 H26B 109.5
C13 C26 H26C 109.5
O6 C11 O7 118.7(2)
O6 C11 C10 122.6(2)
O7 C11 C10 118.69(18)
C17 C16 H16 104.2
C17 C16 C8 116.73(14)
C15 C16 C17 118.95(15)
C15 C16 H16 104.2
C15 C16 C8 106.81(15)
C8 C16 H16 104.2
C7 C8 C16 103.57(15)
C7 C8 C9 112.87(17)
C7 C8 C25 108.27(16)
C9 C8 C16 107.88(15)
C9 C8 C25 108.22(16)
C25 C8 C16 116.11(16)
C5 C6 H6A 109.0
C5 C6 H6B 109.0
H6A C6 H6B 107.8
C7 C6 C5 112.98(16)
C7 C6 H6A 109.0
C7 C6 H6B 109.0
C15 C14 H14A 108.7
C15 C14 H14B 108.7
C15 C14 C13 114.03(16)
H14A C14 H14B 107.6
C13 C14 H14A 108.7
C13 C14 H14B 108.7
O3 C1 C17 110.60(15)
O3 C1 C2 107.78(16)
O3 C1 H1 107.1
C17 C1 H1 107.1
C2 C1 C17 116.82(16)
C2 C1 H1 107.1
O4 C7 C8 123.90(18)
O4 C7 C6 121.00(19)
C6 C7 C8 115.01(17)
C18 C19 H19 126.3
C20 C19 H19 126.3
C20 C19 C18 107.3(3)
C17 C24 H24A 109.5
C17 C24 H24B 109.5
C17 C24 H24C 109.5
H24A C24 H24B 109.5
H24A C24 H24C 109.5
H24B C24 H24C 109.5
O5 C9 C10 58.92(12)
O5 C9 C8 114.78(16)
O5 C9 C13 111.70(15)
C10 C9 C8 119.47(17)
C10 C9 C13 116.83(16)
C13 C9 C8 119.51(15)
C26 C13 C14 113.12(16)
C26 C13 C12 109.14(16)
C9 C13 C26 110.22(16)
C9 C13 C14 108.71(15)
C9 C13 C12 107.95(15)
C12 C13 C14 107.54(15)
H23A C23 H23B 109.5
H23A C23 H23C 109.5
H23B C23 H23C 109.5
C4 C23 H23A 109.5
C4 C23 H23B 109.5
C4 C23 H23C 109.5
O1 C4 C5 108.81(14)
O1 C4 C23 98.80(15)
O1 C4 C22 110.13(16)
C23 C4 C5 111.49(17)
C22 C4 C5 117.79(16)
C22 C4 C23 108.17(17)
C8 C25 H25A 109.5
C8 C25 H25B 109.5
C8 C25 H25C 109.5
H25A C25 H25B 109.5
H25A C25 H25C 109.5
H25B C25 H25C 109.5
C19 C18 C12 128.6(2)
C21 C18 C19 105.2(2)
C21 C18 C12 126.2(2)
O8 C21 H21 124.4
C18 C21 O8 111.1(2)
C18 C21 H21 124.4
C4 C22 H22A 109.5
C4 C22 H22B 109.5
C4 C22 H22C 109.5
H22A C22 H22B 109.5
H22A C22 H22C 109.5
H22B C22 H22C 109.5
O8 C20 H20 124.6
C19 C20 O8 110.8(2)
C19 C20 H20 124.6
O7 C12 C13 112.14(15)
O7 C12 C18 104.05(15)
O7 C12 H12 108.4
C13 C12 H12 108.4
C18 C12 C13 115.24(16)
C18 C12 H12 108.4
H9A O9 H9B 102(4)

loop_
_geom_bond_atom_site_label_1
_geom_bond_atom_site_label_2
_geom_bond_distance
O1 C3 1.336(2)
O1 C4 1.489(2)
O3 H3 0.8200
O3 C1 1.424(2)
O5 C10 1.439(3)
O5 C9 1.452(2)
O4 C7 1.213(3)
O2 C3 1.208(2)
O6 C11 1.209(3)
O7 C11 1.333(3)
O7 C12 1.469(2)
O8 C21 1.360(3)
O8 C20 1.366(4)
C3 C2 1.495(3)
C17 C5 1.565(2)
C17 C16 1.566(2)
C17 C1 1.549(3)
C17 C24 1.544(2)
C10 H10 0.9800
C10 C11 1.474(3)
C10 C9 1.473(3)
C2 H2A 0.9700
C2 H2B 0.9700
C2 C1 1.530(3)
C5 H5 0.9800
C5 C6 1.555(3)
C5 C4 1.558(3)
C15 H15A 0.9700
C15 H15B 0.9700
C15 C16 1.534(3)
C15 C14 1.530(3)
C26 H26A 0.9600
C26 H26B 0.9600
C26 H26C 0.9600
C26 C13 1.537(3)
C16 H16 0.9800
C16 C8 1.567(2)
C8 C7 1.519(3)
C8 C9 1.550(3)
C8 C25 1.552(3)
C6 H6A 0.9700
C6 H6B 0.9700
C6 C7 1.506(3)
C14 H14A 0.9700
C14 H14B 0.9700
C14 C13 1.551(3)
C1 H1 0.9800
C19 H19 0.9300
C19 C18 1.425(3)
C19 C20 1.322(4)
C24 H24A 0.9600
C24 H24B 0.9600
C24 H24C 0.9600
C9 C13 1.522(3)
C13 C12 1.546(3)
C23 H23A 0.9600
C23 H23B 0.9600
C23 H23C 0.9600
C23 C4 1.526(3)
C4 C22 1.525(3)
C25 H25A 0.9600
C25 H25B 0.9600
C25 H25C 0.9600
C18 C21 1.346(3)
C18 C12 1.496(3)
C21 H21 0.9300
C22 H22A 0.9600
C22 H22B 0.9600
C22 H22C 0.9600
C20 H20 0.9300
C12 H12 0.9800
O9 H9A 0.854(10)
O9 H9B 0.87(5)

loop_
_geom_hbond_atom_site_label_D
_geom_hbond_atom_site_label_H
_geom_hbond_atom_site_label_A
_geom_hbond_site_symmetry_A
_geom_hbond_distance_DH
_geom_hbond_distance_HA
_geom_hbond_distance_DA
_geom_hbond_angle_DHA
O3 H3 O9 . 0.82 2.04 2.817(3) 158
O9 H9A O6 2_564 0.854(10) 1.998(13) 2.841(3) 169(4)
O9 H9B O4 3_566 0.87(5) 2.33(5) 3.124(3) 152(4)

loop_
_geom_torsion_atom_site_label_1
_geom_torsion_atom_site_label_2
_geom_torsion_atom_site_label_3
_geom_torsion_atom_site_label_4
_geom_torsion
O1 C3 C2 C1 62.1(2)
O5 C10 C11 O6 136.4(2)
O5 C10 C11 O7 -44.6(2)
O5 C10 C9 C8 -102.8(2)
O5 C10 C9 C13 100.31(18)
O5 C9 C13 C26 151.02(16)
O5 C9 C13 C14 -84.47(18)
O5 C9 C13 C12 31.9(2)
O2 C3 C2 C1 -118.3(2)
C3 O1 C4 C5 -61.7(2)
C3 O1 C4 C23 -178.13(18)
C3 O1 C4 C22 68.7(2)
C3 C2 C1 O3 46.6(2)
C3 C2 C1 C17 -78.6(2)
C17 C5 C6 C7 -53.6(2)
C17 C5 C4 O1 77.03(19)
C17 C5 C4 C23 -175.05(15)
C17 C5 C4 C22 -49.2(2)
C17 C16 C8 C7 60.5(2)
C17 C16 C8 C9 -179.60(15)
C17 C16 C8 C25 -58.0(2)
C10 O5 C9 C8 110.76(19)
C10 O5 C9 C13 -109.10(18)
C10 C9 C13 C26 85.9(2)
C10 C9 C13 C14 -149.55(17)
C10 C9 C13 C12 -33.2(2)
C5 C17 C16 C15 168.90(15)
C5 C17 C16 C8 -60.7(2)
C5 C17 C1 O3 -63.67(19)
C5 C17 C1 C2 60.1(2)
C5 C6 C7 O4 -120.2(2)
C5 C6 C7 C8 56.6(2)
C15 C16 C8 C7 -163.55(15)
C15 C16 C8 C9 -43.7(2)
C15 C16 C8 C25 77.9(2)
C15 C14 C13 C26 100.8(2)
C15 C14 C13 C9 -22.0(2)
C15 C14 C13 C12 -138.65(16)
C26 C13 C12 O7 -64.6(2)
C26 C13 C12 C18 54.2(2)
C11 O7 C12 C13 -40.8(2)
C11 O7 C12 C18 -166.02(17)
C11 C10 C9 O5 -104.7(2)
C11 C10 C9 C8 152.49(18)
C11 C10 C9 C13 -4.4(3)
C16 C17 C5 C6 52.78(18)
C16 C17 C5 C4 -177.44(15)
C16 C17 C1 O3 50.0(2)
C16 C17 C1 C2 173.79(15)
C16 C15 C14 C13 -38.0(2)
C16 C8 C7 O4 121.1(2)
C16 C8 C7 C6 -55.6(2)
C16 C8 C9 O5 118.09(16)
C16 C8 C9 C10 -175.00(16)
C16 C8 C9 C13 -18.7(2)
C8 C9 C13 C26 -70.9(2)
C8 C9 C13 C14 53.6(2)
C8 C9 C13 C12 169.94(17)
C6 C5 C4 O1 -152.42(15)
C6 C5 C4 C23 -44.5(2)
C6 C5 C4 C22 81.4(2)
C14 C15 C16 C17 -150.82(16)
C14 C15 C16 C8 74.43(19)
C14 C13 C12 O7 172.34(15)
C14 C13 C12 C18 -68.9(2)
C1 C17 C5 C6 167.17(16)
C1 C17 C5 C4 -63.0(2)
C1 C17 C16 C15 51.7(2)
C1 C17 C16 C8 -177.88(15)
C7 C8 C9 O5 -128.10(17)
C7 C8 C9 C10 -61.2(2)
C7 C8 C9 C13 95.1(2)
C19 C18 C21 O8 -0.2(3)
C19 C18 C12 O7 38.5(3)
C19 C18 C12 C13 -84.7(3)
C24 C17 C5 C6 -71.4(2)
C24 C17 C5 C4 58.4(2)
C24 C17 C16 C15 -63.7(2)
C24 C17 C16 C8 66.8(2)
C24 C17 C1 O3 168.87(15)
C24 C17 C1 C2 -67.4(2)
C9 O5 C10 C11 110.20(19)
C9 C10 C11 O6 -155.2(2)
C9 C10 C11 O7 23.8(3)
C9 C8 C7 O4 4.7(3)
C9 C8 C7 C6 -171.99(16)
C9 C13 C12 O7 55.2(2)
C9 C13 C12 C18 173.99(17)
C4 O1 C3 O2 -176.60(18)
C4 O1 C3 C2 3.0(3)
C4 C5 C6 C7 171.35(17)
C25 C8 C7 O4 -115.1(2)
C25 C8 C7 C6 68.2(2)
C25 C8 C9 O5 -8.3(2)
C25 C8 C9 C10 58.6(2)
C25 C8 C9 C13 -145.11(17)
C18 C19 C20 O8 -1.1(3)
C21 O8 C20 C19 1.0(3)
C21 C18 C12 O7 -141.6(2)
C21 C18 C12 C13 95.2(3)
C20 O8 C21 C18 -0.5(3)
C20 C19 C18 C21 0.8(3)
C20 C19 C18 C12 -179.3(2)
C12 O7 C11 O6 179.16(18)
C12 O7 C11 C10 0.1(3)
C12 C18 C21 O8 179.87(19)
